data_7121966
loop_
_publ_author_name
'Gruber, Stefan'
'Ametamey, Simon M.'
'Schibli, Roger'

_publ_section_title
;
 Unexpected reactivity of cyclic perfluorinated iodanes with
 electrophiles.
;
_journal_issue 65
_journal_name_full 'Chemical communications (Cambridge, England)'
_journal_page_first 8999
_journal_page_last 9002
_journal_paper_doi 10.1039/c8cc04558e
_journal_volume 54
_journal_year 2018
_chemical_formula_moiety 'C17 H15 Br F4 I O2, Cl'
_chemical_formula_sum 'C17 H15 Br Cl F4 I O2'
_chemical_formula_weight 569.55
_space_group_crystal_system monoclinic
_space_group_IT_number 14
_space_group_name_Hall '-P 2yn'
_space_group_name_H-M_alt 'P 1 21/n 1'
_symmetry_space_group_name_Hall '-P 2yn'
_symmetry_space_group_name_H-M 'P 1 21/n 1'
_atom_sites_solution_hydrogens mixed
_atom_sites_solution_primary dual
_audit_creation_date 2017-11-10
_audit_creation_method
;
Olex2 1.2
(compiled 2017.08.10 svn.r3458 for OlexSys, GUI svn.r5381)
;
_audit_update_record
;
2018-06-05 deposited with the CCDC.
2018-07-13 downloaded from the CCDC.
;
_cell_angle_alpha 90
_cell_angle_beta 95.6110(10)
_cell_angle_gamma 90
_cell_formula_units_Z 4
_cell_length_a 11.35480(10)
_cell_length_b 8.05860(10)
_cell_length_c 21.0488(2)
_cell_measurement_reflns_used 53837
_cell_measurement_temperature 100.0(1)
_cell_measurement_theta_max 79.1970
_cell_measurement_theta_min 4.2210
_cell_volume 1916.82(3)
_computing_cell_refinement 'CrysAlisPro 1.171.39.31d (Rigaku OD, 2017)'
_computing_data_collection 'CrysAlisPro 1.171.39.31d (Rigaku OD, 2017)'
_computing_data_reduction 'CrysAlisPro 1.171.39.31d (Rigaku OD, 2017)'
_computing_molecular_graphics 'Olex2 (Dolomanov et al., 2009)'
_computing_publication_material 'Olex2 (Dolomanov et al., 2009)'
_computing_structure_refinement 'ShelXL (Sheldrick, 2015)'
_computing_structure_solution 'ShelXT (Sheldrick, 2015)'
_diffrn_ambient_environment N~2~
_diffrn_ambient_temperature 100.0(1)
_diffrn_detector 'CCD plate'
_diffrn_detector_type 'Pilatus 300K'
_diffrn_measured_fraction_theta_full 1.000
_diffrn_measured_fraction_theta_max 0.987
_diffrn_measurement_details
;
List of Runs (angles in degrees, time in seconds):

  # Type    Start    End  Width  t~exp~   \w     \q     \k     \f   Frames
#--------------------------------------------------------------------------
  1  \w   -129.00 -40.00   0.50    0.27    --  -62.00 -72.00-177.10  178
  2  \w   -133.00 -44.00   0.50    0.27    --  -66.00 -72.00 -97.61  178
  3  \w   -122.00 -33.00   0.50    0.15    --  -54.00 -70.00 -71.12  178
  4  \w   -137.00 -48.00   0.50    0.27    --  -70.00 -72.00-130.26  178
  5  \w   -138.00 -49.00   0.50    0.27    --  -70.00 -70.00-161.82  178
  6  \w   -121.00 -32.00   0.50    0.15    --  -54.00 -73.00 -14.92  178
  7  \w   -139.00 -51.00   0.50    0.27    --  -70.00 -65.00  30.99  176
  8  \w   -138.00 -50.00   0.50    0.27    --  -70.00 -68.00  58.25  176
  9  \w   -125.00 -36.00   0.50    0.15    --  -58.00 -73.00 117.81  178
 10  \w   -137.00 -49.00   0.50    0.27    --  -70.00 -71.00 155.63  176
 11  \w   -137.00 -48.00   0.50    0.27    --  -70.00 -73.00  87.33  178
 12  \w   -137.00 -49.00   0.50    0.27    --  -70.00 -71.00  92.45  176
 13  \w   -139.00 -51.00   0.50    0.27    --  -70.00 -65.00  17.08  176
 14  \w   -140.00 -52.00   0.50    0.27    --  -70.00 -63.00 -36.88  176
 15  \w   -137.00 -48.00   0.50    0.27    --  -70.00 -72.00 -72.20  178
 16  \w   -139.00 -51.00   0.50    0.27    --  -70.00 -66.00-121.24  176
 17  \w   -139.00 -50.00   0.50    0.27    --  -70.00 -67.00 -59.09  178
 18  \w   -139.00 -51.00   0.50    0.27    --  -70.00 -65.00  -8.52  176
 19  \w   -138.00 -50.00   0.50    0.27    --  -70.00 -68.00 116.51  176
 20  \w     52.00  81.00   0.50    0.27    --  110.00 -57.00-150.00   58
 21  \w     48.00  80.00   0.50    0.27    --  110.00 -57.00   0.00   64
 22  \w     44.00  72.00   0.50    0.27    --  110.00 -77.00 -30.00   56
 23  \w    107.00 133.00   0.50    0.27    --  110.00 -77.00 -30.00   52
 24  \w    -50.00  40.00   0.50    0.15    --  -26.00  79.00 -98.85  180
 25  \w    -73.00  17.00   0.50    0.15    --  -49.37  77.00  90.00  180
 26  \w   -124.00 -36.00   0.50    0.15    --  -49.37 -44.00 141.06  176
 27  \w   -124.00 -36.00   0.50    0.15    --  -49.37 -44.00  75.92  176
 28  \w     52.00 110.00   0.50    0.27    --  110.00 -77.00 120.00  116
 29  \w     13.00  43.00   0.50    0.15    --   38.00  80.00-142.16   60
 30  \w     14.00  44.00   0.50    0.15    --   38.00  79.00 -46.43   60
 31  \w     37.00 125.00   0.50    0.15    --   49.37  38.00-150.00  176
 32  \w     34.00 121.00   0.50    0.15    --   49.37  57.00-120.00  174
 33  \w     21.00 109.00   0.50    0.15    --   42.00  72.00 129.54  176
 34  \w     37.00 125.00   0.50    0.15    --   49.37  38.00 150.00  176
 35  \w     29.00 117.00   0.50    0.15    --   50.00  72.00  63.76  176
 36  \w     12.00  40.00   0.50    0.15    --   38.00  82.00 -30.03   56
 37  \w     86.00 113.00   0.50    0.27    --  110.00  77.00  30.00   54
 38  \w     87.00 177.00   0.50    0.27    --  110.00  77.00   0.00  180
 39  \w     86.00 120.00   0.50    0.27    --  110.00  77.00  90.00   68
 40  \w    129.00 170.00   0.50    0.27    --  110.00  77.00  30.00   82
 41  \w    125.00 168.00   0.50    0.27    --  110.00  77.00  90.00   86
 42  \w    -95.00  -9.00   0.50    0.27    --  -70.00 125.00-150.00  172
 43  \w    134.00 174.00   0.50    0.27    --  110.00  77.00-150.00   80
 44  \w     59.00 120.00   0.50    0.15    --   49.37 178.00-150.00  122
 45  \w    102.00 129.00   0.50    0.27    --  110.00  57.00 -90.00   54
 46  \w     88.00 115.00   0.50    0.27    --  110.00  77.00-150.00   54
 47  \w     67.00 155.00   0.50    0.27    --   86.00  66.00-176.03  176
 48  \w     59.00 148.00   0.50    0.15    --   78.00  65.00  34.57  178
 49  \w     72.00  98.00   0.50    0.27    --   90.00  63.00 162.48   52
 50  \w     57.00 145.00   0.50    0.15    --   78.00  72.00  66.97  176
 51  \w     56.00 145.00   0.50    0.15    --   78.00  73.00   9.97  178
 52  \w    122.00 169.00   0.50    0.27    --   94.00  44.00 -98.83   94
 53  \w     81.00 106.00   0.50    0.27    --   94.00  44.00 -98.83   50
 54  \w     96.00 149.00   0.50    0.27    --  110.00  57.00-150.00  106
 55  \w     87.00 177.00   0.50    0.27    --  110.00  77.00 -60.00  180
 56  \w    120.00 161.00   0.50    0.27    --   94.00  45.00 153.06   82
 57  \w     81.00 117.00   0.50    0.27    --   94.00  45.00 153.06   72
 58  \w     99.00 125.00   0.50    0.27    --  110.00  38.00 120.00   52
 59  \w     86.00 176.00   0.50    0.27    --  110.00  77.00  60.00  180
 60  \w    127.00 174.00   0.50    0.27    --  110.00  77.00 -90.00   94
 61  \w     94.00 120.00   0.50    0.27    --  110.00  57.00 -60.00   52
 62  \w     87.00 113.00   0.50    0.27    --  110.00  77.00 -90.00   52
 63  \w     94.00 137.00   0.50    0.27    --  110.00  57.00 -30.00   86
 64  \w    148.00 174.00   0.50    0.27    --  110.00  57.00 -30.00   52
 65  \w     98.00 131.00   0.50    0.27    --  110.00  38.00  90.00   66
 66  \w     97.00 178.00   0.50    0.27    --  110.00  57.00 120.00  162
 67  \w     99.00 152.00   0.50    0.27    --  110.00  38.00  60.00  106
 68  \w    137.00 177.00   0.50    0.27    --  110.00  77.00-120.00   80
 69  \w     86.00 170.00   0.50    0.27    --  110.00  77.00-180.00  168
 70  \w     90.00 116.00   0.50    0.27    --  110.00  77.00-120.00   52
 71  \w     94.00 144.00   0.50    0.27    --  110.00  57.00-120.00  100
 72  \w    146.00 172.00   0.50    0.27    --  110.00  77.00 -30.00   52
 73  \w     86.00 141.00   0.50    0.27    --  110.00  77.00 -30.00  110
 74  \w     87.00 170.00   0.50    0.27    --  110.00  77.00 150.00  166
 75  \w     42.00 110.00   0.50    0.27    --  110.00 -99.00  30.00  136
 76  \w     44.00 110.00   0.50    0.27    --  110.00 -99.00 120.00  132
 77  \w     69.00 122.00   0.50    0.27    --  110.00-125.00 -30.00  106
 78  \w     41.00  91.00   0.50    0.27    --  110.00 -99.00-120.00  100
 79  \w     49.00  95.00   0.50    0.27    --  110.00 -99.00 -30.00   92
;
_diffrn_measurement_device 'four-circle diffractometer'
_diffrn_measurement_device_type 'XtaLAB Synergy, Dualflex, Pilatus 300K'
_diffrn_measurement_method '\w scans'
_diffrn_orient_matrix_type 'CrysAlisPro convention (1999,Acta A55,543-557)'
_diffrn_orient_matrix_UB_11 -0.0776237000
_diffrn_orient_matrix_UB_12 -0.0343648000
_diffrn_orient_matrix_UB_13 0.0546073000
_diffrn_orient_matrix_UB_21 0.1119529000
_diffrn_orient_matrix_UB_22 -0.0152290000
_diffrn_orient_matrix_UB_23 0.0472671000
_diffrn_orient_matrix_UB_31 -0.0051109000
_diffrn_orient_matrix_UB_32 0.1874604000
_diffrn_orient_matrix_UB_33 0.0138378000
_diffrn_radiation_monochromator mirror
_diffrn_radiation_probe x-ray
_diffrn_radiation_type CuK\a
_diffrn_radiation_wavelength 1.54184
_diffrn_reflns_av_R_equivalents 0.0362
_diffrn_reflns_av_unetI/netI 0.0130
_diffrn_reflns_Laue_measured_fraction_full 1.000
_diffrn_reflns_Laue_measured_fraction_max 0.987
_diffrn_reflns_limit_h_max 14
_diffrn_reflns_limit_h_min -14
_diffrn_reflns_limit_k_max 9
_diffrn_reflns_limit_k_min -8
_diffrn_reflns_limit_l_max 26
_diffrn_reflns_limit_l_min -26
_diffrn_reflns_number 68822
_diffrn_reflns_point_group_measured_fraction_full 1.000
_diffrn_reflns_point_group_measured_fraction_max 0.987
_diffrn_reflns_theta_full 67.684
_diffrn_reflns_theta_max 79.729
_diffrn_reflns_theta_min 4.221
_diffrn_source 'micro-focus sealed X-ray tube'
_diffrn_source_type 'PhotonJet (Cu) X-ray Source'
_exptl_absorpt_coefficient_mu 17.295
_exptl_absorpt_correction_T_max 0.776
_exptl_absorpt_correction_T_min 0.186
_exptl_absorpt_correction_type gaussian
_exptl_absorpt_process_details
;
CrysAlisPro 1.171.39.31d (Rigaku Oxford Diffraction, 2017)
Numerical absorption correction based on gaussian integration over
            a multifaceted crystal model
Empirical absorption correction using spherical harmonics,
 implemented in SCALE3 ABSPACK scaling algorithm.
;
_exptl_crystal_colour 'clear colourless'
_exptl_crystal_colour_lustre clear
_exptl_crystal_colour_primary colourless
_exptl_crystal_density_diffrn 1.974
_exptl_crystal_description plank
_exptl_crystal_F_000 1096
_exptl_crystal_size_max 0.145
_exptl_crystal_size_mid 0.087
_exptl_crystal_size_min 0.03
_refine_diff_density_max 0.573
_refine_diff_density_min -0.582
_refine_diff_density_rms 0.079
_refine_ls_extinction_method none
_refine_ls_goodness_of_fit_ref 1.090
_refine_ls_hydrogen_treatment mixed
_refine_ls_matrix_type full
_refine_ls_number_parameters 240
_refine_ls_number_reflns 4118
_refine_ls_number_restraints 1
_refine_ls_restrained_S_all 1.090
_refine_ls_R_factor_all 0.0206
_refine_ls_R_factor_gt 0.0202
_refine_ls_shift/su_max 0.003
_refine_ls_shift/su_mean 0.000
_refine_ls_structure_factor_coef Fsqd
_refine_ls_weighting_details 'w=1/[\s^2^(Fo^2^)+(0.0207P)^2^+2.9419P] where P=(Fo^2^+2Fc^2^)/3'
_refine_ls_weighting_scheme calc
_refine_ls_wR_factor_gt 0.0491
_refine_ls_wR_factor_ref 0.0494
_reflns_Friedel_coverage 0.000
_reflns_number_gt 4043
_reflns_number_total 4118
_reflns_threshold_expression 'I > 2\s(I)'
_cod_data_source_file c8cc04558e2.cif
_cod_data_source_block rs091117_1_1
_cod_depositor_comments 'Adding full bibliography for 7121965--7121967.cif.'
_cod_database_code 7121966
_shelx_shelxl_version_number 2016/6
_chemical_oxdiff_formula C17H15BrClF4IO2
_shelx_space_group_comment
;
The symmetry employed for this shelxl refinement is uniquely defined
by the following loop, which should always be used as a source of
symmetry information in preference to the above space-group names.
They are only intended as comments.
;
_reflns_odcompleteness_completeness 99.97
_reflns_odcompleteness_iscentric 1
_reflns_odcompleteness_theta 66.97
_olex2_refinement_description
;
1. Fixed Uiso
 At 1.2 times of:
  All C(H) groups
 At 1.5 times of:
  All C(H,H,H) groups, All O(H) groups
2. Restrained distances
 O1-H1
 0.93 with sigma of 0.02
3.a Aromatic/amide H refined with riding coordinates:
 C1(H1A), C4(H4), C7(H7), C8(H8), C9(H9), C10(H10), C13(H13), C14(H14)
3.b Idealised Me refined as rotating group:
 C16(H16A,H16B,H16C), C17(H17A,H17B,H17C)
;
_olex2_date_sample_data_collection 2017-11-09
_olex2_date_sample_submission 2017-11-09
_olex2_submission_original_sample_id rs091117_1_1
_olex2_submission_special_instructions 'No special instructions were received'
_oxdiff_exptl_absorpt_empirical_details
;
Empirical correction (ABSPACK) includes:
- Absorption correction using spherical harmonics
- Frame scaling
- Detector area scaling
;
_oxdiff_exptl_absorpt_empirical_full_max 1.280
_oxdiff_exptl_absorpt_empirical_full_min 0.802

loop_
_space_group_symop_operation_xyz
'x, y, z'
'-x+1/2, y+1/2, -z+1/2'
'-x, -y, -z'
'x-1/2, -y-1/2, z-1/2'

loop_
_atom_site_label
_atom_site_type_symbol
_atom_site_fract_x
_atom_site_fract_y
_atom_site_fract_z
_atom_site_U_iso_or_equiv
_atom_site_adp_type
_atom_site_occupancy
_atom_site_site_symmetry_order
_atom_site_calc_flag
_atom_site_refinement_flags_posn
I1 I 0.89085(2) 0.31358(2) 0.42330(2) 0.01691(5) Uani 1 1 d .
Br1 Br 0.27319(2) 1.00215(3) 0.43844(2) 0.02573(7) Uani 1 1 d .
F1 F 0.66161(14) 0.4850(2) 0.32605(7) 0.0311(3) Uani 1 1 d .
F4 F 0.68032(13) 0.09815(19) 0.40138(8) 0.0308(3) Uani 1 1 d .
F3 F 0.74049(13) 0.17786(19) 0.31168(7) 0.0288(3) Uani 1 1 d .
F2 F 0.52579(13) 0.2990(2) 0.33274(7) 0.0311(3) Uani 1 1 d .
O2 O 1.07306(16) 0.4286(2) 0.33774(8) 0.0252(4) Uani 1 1 d D
H1 H 1.117(3) 0.394(4) 0.3735(11) 0.038 Uiso 1 1 d DR
O1 O 0.60677(15) 0.4205(2) 0.42266(8) 0.0237(4) Uani 1 1 d .
C10 C 0.9459(2) -0.0392(3) 0.40405(11) 0.0216(5) Uani 1 1 d .
H1A H 0.907703 -0.044914 0.441095 0.026 Uiso 1 1 calc R
C9 C 0.9686(2) 0.1131(3) 0.37701(11) 0.0182(4) Uani 1 1 d .
C4 C 0.5262(2) 0.5558(3) 0.42369(11) 0.0212(5) Uani 1 1 d .
C3 C 0.5730(2) 0.7122(3) 0.43379(12) 0.0253(5) Uani 1 1 d .
H4 H 0.654429 0.728807 0.437820 0.030 Uiso 1 1 calc R
C14 C 1.0279(2) 0.1333(3) 0.32236(11) 0.0190(4) Uani 1 1 d .
C1 C 0.3755(2) 0.8172(3) 0.43162(11) 0.0218(5) Uani 1 1 d .
C11 C 0.9812(2) -0.1823(3) 0.37495(12) 0.0248(5) Uani 1 1 d .
H7 H 0.968000 -0.285751 0.392532 0.030 Uiso 1 1 calc R
C2 C 0.4960(2) 0.8447(3) 0.43784(11) 0.0235(5) Uani 1 1 d .
H8 H 0.525452 0.951579 0.444709 0.028 Uiso 1 1 calc R
C13 C 1.0591(2) -0.0155(3) 0.29426(11) 0.0219(5) Uani 1 1 d .
H9 H 1.096703 -0.010625 0.257008 0.026 Uiso 1 1 calc R
C5 C 0.4053(2) 0.5255(3) 0.41867(11) 0.0245(5) Uani 1 1 d .
H10 H 0.375952 0.418253 0.412949 0.029 Uiso 1 1 calc R
C15 C 1.0602(2) 0.2984(3) 0.29170(12) 0.0236(5) Uani 1 1 d .
C8 C 0.7204(2) 0.2292(3) 0.37049(11) 0.0219(5) Uani 1 1 d .
C6 C 0.3291(2) 0.6595(3) 0.42239(12) 0.0250(5) Uani 1 1 d .
H13 H 0.247667 0.643120 0.418701 0.030 Uiso 1 1 calc R
C12 C 1.0365(2) -0.1698(3) 0.31925(12) 0.0255(5) Uani 1 1 d .
H14 H 1.058557 -0.265325 0.298642 0.031 Uiso 1 1 calc R
C7 C 0.6257(2) 0.3642(3) 0.36409(11) 0.0228(5) Uani 1 1 d .
C17 C 0.9609(3) 0.3558(4) 0.24268(14) 0.0397(7) Uani 1 1 d .
H16A H 0.890305 0.373687 0.263389 0.060 Uiso 1 1 calc GR
H16B H 0.946288 0.272461 0.210291 0.060 Uiso 1 1 calc GR
H16C H 0.983569 0.457532 0.223481 0.060 Uiso 1 1 calc GR
C16 C 1.1760(3) 0.2860(4) 0.26099(17) 0.0439(8) Uani 1 1 d .
H17A H 1.197004 0.393524 0.245997 0.066 Uiso 1 1 calc GR
H17B H 1.166448 0.210147 0.225705 0.066 Uiso 1 1 calc GR
H17C H 1.237350 0.246687 0.291914 0.066 Uiso 1 1 calc GR
Cl1 Cl 0.12620(5) 0.35652(7) 0.48150(2) 0.02076(11) Uani 1 1 d .

loop_
_atom_site_aniso_label
_atom_site_aniso_U_11
_atom_site_aniso_U_22
_atom_site_aniso_U_33
_atom_site_aniso_U_23
_atom_site_aniso_U_13
_atom_site_aniso_U_12
I1 0.01878(8) 0.01428(8) 0.01800(7) -0.00120(5) 0.00338(5) -0.00016(5)
Br1 0.02313(13) 0.02542(15) 0.02796(13) -0.00194(10) -0.00098(10) 0.00270(10)
F1 0.0364(8) 0.0292(9) 0.0291(8) 0.0081(6) 0.0099(6) 0.0076(7)
F4 0.0242(7) 0.0247(8) 0.0433(9) 0.0073(7) 0.0016(6) -0.0063(6)
F3 0.0271(7) 0.0292(9) 0.0294(8) -0.0087(6) 0.0002(6) 0.0020(6)
F2 0.0238(7) 0.0396(10) 0.0283(7) -0.0074(7) -0.0058(6) 0.0036(6)
O2 0.0382(10) 0.0150(9) 0.0232(8) -0.0013(7) 0.0065(7) -0.0045(7)
O1 0.0259(8) 0.0261(10) 0.0186(8) 0.0005(7) -0.0003(6) 0.0052(7)
C10 0.0234(11) 0.0181(12) 0.0229(11) 0.0030(9) 0.0006(9) -0.0019(9)
C9 0.0204(10) 0.0136(11) 0.0208(11) -0.0034(9) 0.0021(8) 0.0033(9)
C4 0.0213(11) 0.0254(13) 0.0171(10) 0.0012(9) 0.0021(8) 0.0039(10)
C3 0.0200(11) 0.0308(14) 0.0252(12) -0.0038(10) 0.0025(9) -0.0021(10)
C14 0.0200(10) 0.0177(12) 0.0190(10) -0.0011(9) 0.0005(8) -0.0012(9)
C1 0.0231(11) 0.0249(14) 0.0174(10) 0.0009(9) 0.0022(9) 0.0008(9)
C11 0.0300(13) 0.0166(13) 0.0278(12) 0.0022(9) 0.0019(10) -0.0048(9)
C2 0.0233(11) 0.0246(13) 0.0228(11) -0.0040(10) 0.0032(9) -0.0045(10)
C13 0.0265(12) 0.0204(13) 0.0190(11) -0.0037(9) 0.0030(9) 0.0010(9)
C5 0.0254(12) 0.0212(13) 0.0267(12) 0.0000(10) 0.0023(10) -0.0021(10)
C15 0.0346(13) 0.0133(12) 0.0235(12) -0.0003(9) 0.0055(10) -0.0041(10)
C8 0.0232(11) 0.0205(13) 0.0216(11) -0.0011(10) 0.0001(9) -0.0046(10)
C6 0.0194(11) 0.0266(14) 0.0289(12) 0.0000(10) 0.0008(9) -0.0024(10)
C12 0.0334(13) 0.0166(13) 0.0261(12) -0.0046(9) 0.0010(10) 0.0033(10)
C7 0.0222(11) 0.0266(13) 0.0191(11) 0.0017(10) 0.0002(9) 0.0003(10)
C17 0.0585(19) 0.0265(15) 0.0318(14) 0.0104(12) -0.0074(13) -0.0111(14)
C16 0.0539(19) 0.0243(15) 0.060(2) -0.0025(14) 0.0359(16) -0.0069(14)
Cl1 0.0210(2) 0.0197(3) 0.0216(2) -0.0030(2) 0.00192(19) -0.0008(2)

loop_
_atom_type_symbol
_atom_type_description
_atom_type_scat_dispersion_real
_atom_type_scat_dispersion_imag
_atom_type_scat_source
C C 0.0181 0.0091 'International Tables Vol C Tables 4.2.6.8 and 6.1.1.4'
H H 0.0000 0.0000 'International Tables Vol C Tables 4.2.6.8 and 6.1.1.4'
Br Br -0.6763 1.2805 'International Tables Vol C Tables 4.2.6.8 and 6.1.1.4'
Cl Cl 0.3639 0.7018 'International Tables Vol C Tables 4.2.6.8 and 6.1.1.4'
F F 0.0727 0.0534 'International Tables Vol C Tables 4.2.6.8 and 6.1.1.4'
I I -0.3257 6.8362 'International Tables Vol C Tables 4.2.6.8 and 6.1.1.4'
O O 0.0492 0.0322 'International Tables Vol C Tables 4.2.6.8 and 6.1.1.4'

loop_
_exptl_crystal_face_index_h
_exptl_crystal_face_index_k
_exptl_crystal_face_index_l
_exptl_crystal_face_perp_dist
-7 0 -4 0.0180
7 0 4 0.0117
1 5 0 0.0692
4 0 -12 0.0389
-4 0 12 0.0450
0 -5 -2 0.0669
-1 5 -1 0.0694
-2 0 -13 0.0330
2 0 13 0.0399
2 -4 6 0.0720
-6 0 -6 0.0182
-7 0 7 0.0382
-3 -2 12 0.0613

loop_
_geom_angle_atom_site_label_1
_geom_angle_atom_site_label_2
_geom_angle_atom_site_label_3
_geom_angle
C9 I1 C8 85.35(9)
C15 O2 H1 110(2)
C7 O1 C4 115.53(18)
C9 C10 H1A 120.6
C11 C10 H1A 120.6
C11 C10 C9 118.8(2)
C10 C9 I1 112.49(16)
C10 C9 C14 124.4(2)
C14 C9 I1 122.97(18)
C3 C4 O1 117.7(2)
C3 C4 C5 122.4(2)
C5 C4 O1 119.8(2)
C4 C3 H4 120.7
C4 C3 C2 118.6(2)
C2 C3 H4 120.7
C9 C14 C13 114.2(2)
C9 C14 C15 126.9(2)
C13 C14 C15 118.9(2)
C2 C1 Br1 118.27(19)
C2 C1 C6 121.4(2)
C6 C1 Br1 120.27(18)
C10 C11 H7 120.4
C10 C11 C12 119.2(2)
C12 C11 H7 120.4
C3 C2 H8 120.1
C1 C2 C3 119.7(2)
C1 C2 H8 120.1
C14 C13 H9 118.4
C12 C13 C14 123.1(2)
C12 C13 H9 118.4
C4 C5 H10 120.8
C4 C5 C6 118.4(2)
C6 C5 H10 120.8
O2 C15 C14 111.34(19)
O2 C15 C17 104.9(2)
O2 C15 C16 107.5(2)
C17 C15 C14 110.8(2)
C17 C15 C16 110.1(2)
C16 C15 C14 111.9(2)
F4 C8 I1 108.42(15)
F4 C8 F3 107.4(2)
F4 C8 C7 109.49(19)
F3 C8 I1 109.51(15)
F3 C8 C7 108.60(19)
C7 C8 I1 113.21(16)
C1 C6 C5 119.5(2)
C1 C6 H13 120.3
C5 C6 H13 120.3
C11 C12 H14 119.9
C13 C12 C11 120.2(2)
C13 C12 H14 119.9
F1 C7 F2 106.07(18)
F1 C7 O1 112.6(2)
F1 C7 C8 108.40(19)
F2 C7 C8 108.3(2)
O1 C7 F2 111.89(19)
O1 C7 C8 109.44(19)
C15 C17 H16A 109.5
C15 C17 H16B 109.5
C15 C17 H16C 109.5
H16A C17 H16B 109.5
H16A C17 H16C 109.5
H16B C17 H16C 109.5
C15 C16 H17A 109.5
C15 C16 H17B 109.5
C15 C16 H17C 109.5
H17A C16 H17B 109.5
H17A C16 H17C 109.5
H17B C16 H17C 109.5

loop_
_geom_bond_atom_site_label_1
_geom_bond_atom_site_label_2
_geom_bond_distance
I1 C9 2.123(2)
I1 C8 2.241(2)
Br1 C1 1.903(3)
F1 C7 1.349(3)
F4 C8 1.343(3)
F3 C8 1.346(3)
F2 C7 1.361(3)
O2 H1 0.908(18)
O2 C15 1.426(3)
O1 C4 1.425(3)
O1 C7 1.351(3)
C10 H1A 0.9300
C10 C9 1.387(3)
C10 C11 1.384(4)
C9 C14 1.398(3)
C4 C3 1.377(4)
C4 C5 1.388(3)
C3 H4 0.9300
C3 C2 1.388(4)
C14 C13 1.398(3)
C14 C15 1.539(3)
C1 C2 1.380(3)
C1 C6 1.382(4)
C11 H7 0.9300
C11 C12 1.387(4)
C2 H8 0.9300
C13 H9 0.9300
C13 C12 1.383(4)
C5 H10 0.9300
C5 C6 1.390(4)
C15 C17 1.524(4)
C15 C16 1.524(4)
C8 C7 1.527(4)
C6 H13 0.9300
C12 H14 0.9300
C17 H16A 0.9600
C17 H16B 0.9600
C17 H16C 0.9600
C16 H17A 0.9600
C16 H17B 0.9600
C16 H17C 0.9600

loop_
_exptl_oxdiff_crystal_face_indexfrac_h
_exptl_oxdiff_crystal_face_indexfrac_k
_exptl_oxdiff_crystal_face_indexfrac_l
_exptl_oxdiff_crystal_face_x
_exptl_oxdiff_crystal_face_y
_exptl_oxdiff_crystal_face_z
-7.0000 -0.0000 -4.0000 0.3249 -0.9727 -0.0196
7.0000 0.0000 4.0000 -0.3249 0.9727 0.0196
1.0000 5.0000 -0.0000 -0.2494 0.0358 0.9322
4.0000 0.0000 -12.0000 -0.9658 -0.1194 -0.1865
-4.0000 -0.0000 12.0000 0.9658 0.1194 0.1865
0.0000 -5.0000 -2.0000 0.0626 -0.0184 -0.9650
-1.0000 5.0000 -1.0000 -0.1488 -0.2354 0.9286
-2.0000 -0.0000 -13.0000 -0.5546 -0.8384 -0.1697
2.0000 0.0000 13.0000 0.5546 0.8384 0.1697
2.0000 -4.0000 6.0000 0.3099 0.5684 -0.6770
-6.0000 -0.0000 -6.0000 0.1381 -0.9553 -0.0524
-7.0000 -0.0000 7.0000 0.9256 -0.4528 0.1326
-3.0000 -2.0000 12.0000 0.9569 0.2618 -0.1935
